data_4519255
loop_
_publ_author_name
'Liu, Jiupeng'
'Tang, Shuo'
'Zhao, Mengyao'
'Huai, Jianing'
'Yu, Jingya'
'Zhao, Jingjing'
'Li, Pan'

_publ_section_title
;
 Reactivity of Vinyl Epoxides/Oxetanes/Cyclopropanes toward Arynes: Access
 to Functionalized Phenanthrenes
;
_journal_issue 51
_journal_name_full 'ACS Omega'
_journal_page_first 35852
_journal_page_last 35865
_journal_paper_doi 10.1021/acsomega.1c06166
_journal_volume 6
_journal_year 2021
_chemical_formula_moiety '2(C24 H22 O)'
_chemical_formula_sum 'C48 H44 O2'
_chemical_formula_weight 652.83
_space_group_crystal_system monoclinic
_space_group_IT_number 14
_space_group_name_Hall '-P 2ybc'
_space_group_name_H-M_alt 'P 1 21/c 1'
_atom_sites_solution_hydrogens geom
_atom_sites_solution_primary dual
_audit_creation_date 2021-10-01
_audit_creation_method
;
Olex2 1.2
(compiled 2018.05.29 svn.r3508 for OlexSys, GUI svn.r5506)
;
_cell_angle_alpha 90
_cell_angle_beta 92.475(19)
_cell_angle_gamma 90
_cell_formula_units_Z 4
_cell_length_a 23.34(2)
_cell_length_b 9.228(6)
_cell_length_c 16.238(11)
_cell_measurement_reflns_used 8915
_cell_measurement_temperature 150(2)
_cell_measurement_theta_max 28.299
_cell_measurement_theta_min 2.505
_cell_volume 3494(4)
_computing_cell_refinement 'SAINT V8.38A (?, 2016)'
_computing_data_reduction 'SAINT V8.38A (?, 2016)'
_computing_molecular_graphics 'Olex2 (Dolomanov et al., 2009)'
_computing_publication_material 'Olex2 (Dolomanov et al., 2009)'
_computing_structure_refinement 'ShelXL (Sheldrick, 2015)'
_computing_structure_solution 'ShelXT (Sheldrick, 2015)'
_diffrn_ambient_temperature 150
_diffrn_measured_fraction_theta_full 0.992
_diffrn_measured_fraction_theta_max 0.993
_diffrn_measurement_device_type 'Bruker D8 VENTURE PHOTON II'
_diffrn_measurement_method 'phi and omega scans'
_diffrn_radiation_monochromator 'Helios multilayer optic'
_diffrn_radiation_type MoK\a
_diffrn_radiation_wavelength 0.71073
_diffrn_reflns_av_R_equivalents 0.0445
_diffrn_reflns_av_unetI/netI 0.0463
_diffrn_reflns_Laue_measured_fraction_full 0.992
_diffrn_reflns_Laue_measured_fraction_max 0.993
_diffrn_reflns_limit_h_max 28
_diffrn_reflns_limit_h_min -22
_diffrn_reflns_limit_k_max 10
_diffrn_reflns_limit_k_min -11
_diffrn_reflns_limit_l_max 20
_diffrn_reflns_limit_l_min -20
_diffrn_reflns_number 24768
_diffrn_reflns_point_group_measured_fraction_full 0.992
_diffrn_reflns_point_group_measured_fraction_max 0.993
_diffrn_reflns_theta_full 25.242
_diffrn_reflns_theta_max 25.998
_diffrn_reflns_theta_min 2.374
_diffrn_source_type Microfocus
_exptl_absorpt_coefficient_mu 0.074
_exptl_absorpt_correction_T_max 0.7457
_exptl_absorpt_correction_T_min 0.6554
_exptl_absorpt_correction_type multi-scan
_exptl_absorpt_process_details
'SADABS-2016/2 (Bruker,2016/2) was used for absorption correction. wR2(int) was 0.1346 before and 0.0655 after correction. The Ratio of minimum to maximum transmission is 0.8789. The \l/2 correction factor is Not present.'
_exptl_crystal_colour colourless
_exptl_crystal_colour_primary colourless
_exptl_crystal_density_diffrn 1.241
_exptl_crystal_description block
_exptl_crystal_F_000 1392
_exptl_crystal_size_max 0.16
_exptl_crystal_size_mid 0.13
_exptl_crystal_size_min 0.07
_refine_diff_density_max 0.313
_refine_diff_density_min -0.298
_refine_diff_density_rms 0.073
_refine_ls_extinction_method none
_refine_ls_goodness_of_fit_ref 1.098
_refine_ls_hydrogen_treatment constr
_refine_ls_matrix_type full
_refine_ls_number_parameters 457
_refine_ls_number_reflns 6817
_refine_ls_number_restraints 0
_refine_ls_restrained_S_all 1.098
_refine_ls_R_factor_all 0.0935
_refine_ls_R_factor_gt 0.0779
_refine_ls_shift/su_max 0.000
_refine_ls_shift/su_mean 0.000
_refine_ls_structure_factor_coef Fsqd
_refine_ls_weighting_details 'w=1/[\s^2^(Fo^2^)+(0.0708P)^2^+7.5767P] where P=(Fo^2^+2Fc^2^)/3'
_refine_ls_weighting_scheme calc
_refine_ls_wR_factor_gt 0.2030
_refine_ls_wR_factor_ref 0.2132
_reflns_Friedel_coverage 0.000
_reflns_number_gt 5460
_reflns_number_total 6817
_reflns_threshold_expression 'I > 2\s(I)'
_cod_data_source_file ao1c06166_si_002.cif
_cod_data_source_block m7993_0m_a
_cod_original_cell_volume 3493(4)
_cod_database_code 4519255
_shelx_shelxl_version_number 2018/3
_shelx_space_group_comment
;
The symmetry employed for this shelxl refinement is uniquely defined
by the following loop, which should always be used as a source of
symmetry information in preference to the above space-group names.
They are only intended as comments.
;
_shelx_estimated_absorpt_t_max 0.995
_shelx_estimated_absorpt_t_min 0.988
_diffrn_source_source 'Incoatc Ius 3.0 '
_olex2_refinement_description
;
1. Fixed Uiso
 At 1.2 times of:
  All C(H) groups
 At 1.5 times of:
  All C(H,H,H) groups, All O(H) groups
2.a Ternary CH refined with riding coordinates:
 C16(H16), C17(H17), C39(H39), C40(H40)
2.b Aromatic/amide H refined with riding coordinates:
 C2(H2), C5(H5), C6(H6), C7(H7), C8(H8), C10(H10), C13(H13), C14(H14),
 C20(H20), C21(H21), C22(H22), C23(H23), C24(H24), C26(H26), C29(H29), C30(H30),
  C31(H31), C32(H32), C34(H34), C36(H36), C37(H37), C43(H43), C44(H44),
 C45(H45), C46(H46), C47(H47)
2.c Idealised Me refined as rotating group:
 C15(H15A,H15B,H15C), C18(H18A,H18B,H18C), C38(H38A,H38B,H38C), C41(H41A,H41B,
 H41C)
2.d Idealised tetrahedral OH refined as rotating group:
 O1(H1), O2(H2A)
;
_olex2_submission_special_instructions 'No special instructions were received'

loop_
_space_group_symop_operation_xyz
'x, y, z'
'-x, y+1/2, -z+1/2'
'-x, -y, -z'
'x, -y-1/2, z-1/2'

loop_
_atom_site_label
_atom_site_type_symbol
_atom_site_fract_x
_atom_site_fract_y
_atom_site_fract_z
_atom_site_U_iso_or_equiv
_atom_site_adp_type
_atom_site_occupancy
_atom_site_site_symmetry_order
_atom_site_calc_flag
_atom_site_refinement_flags_posn
_atom_site_refinement_flags_adp
_atom_site_refinement_flags_occupancy
_atom_site_disorder_assembly
_atom_site_disorder_group
O1 O 0.66804(11) -0.0551(3) 0.80706(15) 0.0392(6) Uani 1 1 d . . . . .
H1 H 0.633908 -0.083370 0.800763 0.059 Uiso 1 1 calc GR . . . .
C1 C 0.53819(14) -0.2948(3) 0.46603(18) 0.0269(7) Uani 1 1 d . . . . .
C2 C 0.49907(14) -0.2307(3) 0.51568(18) 0.0265(7) Uani 1 1 d . . . . .
H2 H 0.459535 -0.252986 0.506837 0.032 Uiso 1 1 calc R . . . .
C3 C 0.51564(13) -0.1335(3) 0.57904(17) 0.0211(6) Uani 1 1 d . . . . .
C4 C 0.47338(13) -0.0674(3) 0.63112(18) 0.0224(6) Uani 1 1 d . . . . .
C5 C 0.41417(14) -0.0934(4) 0.6218(2) 0.0289(7) Uani 1 1 d . . . . .
H5 H 0.400152 -0.159195 0.580666 0.035 Uiso 1 1 calc R . . . .
C6 C 0.37632(14) -0.0255(4) 0.6711(2) 0.0330(8) Uani 1 1 d . . . . .
H6 H 0.336432 -0.044564 0.663583 0.040 Uiso 1 1 calc R . . . .
C7 C 0.39558(14) 0.0715(4) 0.7322(2) 0.0310(7) Uani 1 1 d . . . . .
H7 H 0.368969 0.118817 0.765807 0.037 Uiso 1 1 calc R . . . .
C8 C 0.45302(14) 0.0979(3) 0.74332(19) 0.0275(7) Uani 1 1 d . . . . .
H8 H 0.466146 0.163188 0.785253 0.033 Uiso 1 1 calc R . . . .
C9 C 0.49326(13) 0.0296(3) 0.69345(17) 0.0221(6) Uani 1 1 d . . . . .
C10 C 0.55301(13) 0.0580(3) 0.70495(18) 0.0232(6) Uani 1 1 d . . . . .
H10 H 0.565381 0.122668 0.747639 0.028 Uiso 1 1 calc R . . . .
C11 C 0.59321(12) -0.0030(3) 0.65768(18) 0.0214(6) Uani 1 1 d . . . . .
C12 C 0.57468(13) -0.1013(3) 0.59250(18) 0.0222(6) Uani 1 1 d . . . . .
C13 C 0.61384(14) -0.1664(3) 0.54003(19) 0.0268(7) Uani 1 1 d . . . . .
H13 H 0.653534 -0.144913 0.547580 0.032 Uiso 1 1 calc R . . . .
C14 C 0.59614(14) -0.2598(3) 0.47843(19) 0.0280(7) Uani 1 1 d . . . . .
H14 H 0.623570 -0.301216 0.443819 0.034 Uiso 1 1 calc R . . . .
C15 C 0.51906(16) -0.3998(4) 0.3993(2) 0.0353(8) Uani 1 1 d . . . . .
H15A H 0.478852 -0.426107 0.406166 0.053 Uiso 1 1 calc GR . . . .
H15B H 0.542920 -0.487131 0.403143 0.053 Uiso 1 1 calc GR . . . .
H15C H 0.522943 -0.354470 0.345275 0.053 Uiso 1 1 calc GR . . . .
C16 C 0.65664(13) 0.0372(3) 0.66793(18) 0.0240(6) Uani 1 1 d . . . . .
H16 H 0.678991 -0.048959 0.650247 0.029 Uiso 1 1 calc R . . . .
C17 C 0.67642(14) 0.0702(4) 0.75696(19) 0.0290(7) Uani 1 1 d . . . . .
H17 H 0.653908 0.153415 0.778207 0.035 Uiso 1 1 calc R . . . .
C18 C 0.73986(15) 0.1050(4) 0.7641(2) 0.0382(8) Uani 1 1 d . . . . .
H18A H 0.752485 0.108786 0.822395 0.057 Uiso 1 1 calc GR . . . .
H18B H 0.746767 0.199064 0.738291 0.057 Uiso 1 1 calc GR . . . .
H18C H 0.761391 0.029709 0.736169 0.057 Uiso 1 1 calc GR . . . .
C19 C 0.66915(13) 0.1589(3) 0.60867(19) 0.0256(6) Uani 1 1 d . . . . .
C20 C 0.64045(14) 0.2905(4) 0.6125(2) 0.0309(7) Uani 1 1 d . . . . .
H20 H 0.614785 0.307459 0.655279 0.037 Uiso 1 1 calc R . . . .
C21 C 0.64900(16) 0.3970(4) 0.5543(2) 0.0384(8) Uani 1 1 d . . . . .
H21 H 0.629482 0.487013 0.557813 0.046 Uiso 1 1 calc R . . . .
C22 C 0.70762(14) 0.1394(4) 0.5466(2) 0.0325(7) Uani 1 1 d . . . . .
H22 H 0.728806 0.051635 0.544411 0.039 Uiso 1 1 calc R . . . .
C23 C 0.71557(16) 0.2451(4) 0.4881(2) 0.0413(9) Uani 1 1 d . . . . .
H23 H 0.741648 0.229548 0.445647 0.050 Uiso 1 1 calc R . . . .
C24 C 0.68549(16) 0.3737(4) 0.4915(2) 0.0405(9) Uani 1 1 d . . . . .
H24 H 0.690032 0.445759 0.450583 0.049 Uiso 1 1 calc R . . . .
O2 O 0.83037(11) 0.4497(3) 0.77399(16) 0.0428(6) Uani 1 1 d . . . . .
H2A H 0.860985 0.408704 0.761708 0.064 Uiso 1 1 calc GR . . . .
C25 C 0.95849(14) 0.2025(3) 0.4535(2) 0.0291(7) Uani 1 1 d . . . . .
C26 C 0.99717(14) 0.2611(3) 0.51079(19) 0.0266(7) Uani 1 1 d . . . . .
H26 H 1.036230 0.232415 0.509679 0.032 Uiso 1 1 calc R . . . .
C27 C 0.98127(13) 0.3614(3) 0.57078(18) 0.0229(6) Uani 1 1 d . . . . .
C28 C 1.02293(13) 0.4235(3) 0.62949(18) 0.0238(6) Uani 1 1 d . . . . .
C29 C 1.08185(14) 0.3876(4) 0.6311(2) 0.0299(7) Uani 1 1 d . . . . .
H29 H 1.095279 0.318306 0.593175 0.036 Uiso 1 1 calc R . . . .
C30 C 1.11983(15) 0.4516(4) 0.6865(2) 0.0352(8) Uani 1 1 d . . . . .
H30 H 1.159229 0.425654 0.686744 0.042 Uiso 1 1 calc R . . . .
C31 C 1.10147(15) 0.5544(4) 0.7427(2) 0.0342(8) Uani 1 1 d . . . . .
H31 H 1.128267 0.599530 0.780234 0.041 Uiso 1 1 calc R . . . .
C32 C 1.04447(14) 0.5896(4) 0.74323(19) 0.0306(7) Uani 1 1 d . . . . .
H32 H 1.031832 0.658328 0.782033 0.037 Uiso 1 1 calc R . . . .
C33 C 1.00429(13) 0.5256(3) 0.68724(18) 0.0255(7) Uani 1 1 d . . . . .
C34 C 0.94460(13) 0.5610(3) 0.68855(18) 0.0256(7) Uani 1 1 d . . . . .
H34 H 0.932473 0.628158 0.728581 0.031 Uiso 1 1 calc R . . . .
C35 C 0.90460(13) 0.5030(3) 0.63520(18) 0.0250(6) Uani 1 1 d . . . . .
C36 C 0.88379(14) 0.3436(3) 0.5130(2) 0.0287(7) Uani 1 1 d . . . . .
H36 H 0.844678 0.372278 0.512348 0.034 Uiso 1 1 calc R . . . .
C37 C 0.90101(14) 0.2472(3) 0.4555(2) 0.0296(7) Uani 1 1 d . . . . .
H37 H 0.873671 0.209556 0.416083 0.035 Uiso 1 1 calc R . . . .
C38 C 0.97686(17) 0.0954(4) 0.3909(2) 0.0383(8) Uani 1 1 d . . . . .
H38A H 0.980721 0.144208 0.337866 0.057 Uiso 1 1 calc GR . . . .
H38B H 0.948072 0.018346 0.384826 0.057 Uiso 1 1 calc GR . . . .
H38C H 1.013834 0.053211 0.409049 0.057 Uiso 1 1 calc GR . . . .
C39 C 0.84157(13) 0.5460(3) 0.6363(2) 0.0268(7) Uani 1 1 d . . . . .
H39 H 0.818926 0.461505 0.614200 0.032 Uiso 1 1 calc R . . . .
C40 C 0.82112(14) 0.5755(4) 0.7226(2) 0.0325(7) Uani 1 1 d . . . . .
H40 H 0.842701 0.659734 0.747242 0.039 Uiso 1 1 calc R . . . .
C41 C 0.75760(15) 0.6058(5) 0.7225(2) 0.0417(9) Uani 1 1 d . . . . .
H41A H 0.736466 0.522412 0.699352 0.063 Uiso 1 1 calc GR . . . .
H41B H 0.748776 0.691905 0.689050 0.063 Uiso 1 1 calc GR . . . .
H41C H 0.746278 0.622593 0.779167 0.063 Uiso 1 1 calc GR . . . .
C42 C 0.82944(13) 0.6715(3) 0.57758(19) 0.0264(7) Uani 1 1 d . . . . .
C43 C 0.78982(14) 0.6569(4) 0.5114(2) 0.0355(8) Uani 1 1 d . . . . .
H43 H 0.768982 0.568948 0.504778 0.043 Uiso 1 1 calc R . . . .
C44 C 0.78025(16) 0.7666(4) 0.4556(2) 0.0417(9) Uani 1 1 d . . . . .
H44 H 0.752698 0.754328 0.411338 0.050 Uiso 1 1 calc R . . . .
C45 C 0.81047(16) 0.8949(4) 0.4634(2) 0.0407(9) Uani 1 1 d . . . . .
H45 H 0.805156 0.969749 0.423585 0.049 Uiso 1 1 calc R . . . .
C46 C 0.84862(16) 0.9125(4) 0.5302(2) 0.0388(8) Uani 1 1 d . . . . .
H46 H 0.868407 1.001807 0.537591 0.047 Uiso 1 1 calc R . . . .
C47 C 0.85833(14) 0.8024(4) 0.5862(2) 0.0315(7) Uani 1 1 d . . . . .
H47 H 0.885100 0.816133 0.631288 0.038 Uiso 1 1 calc R . . . .
C48 C 0.92252(13) 0.4019(3) 0.57338(18) 0.0237(6) Uani 1 1 d . . . . .

loop_
_atom_site_aniso_label
_atom_site_aniso_U_11
_atom_site_aniso_U_22
_atom_site_aniso_U_33
_atom_site_aniso_U_23
_atom_site_aniso_U_13
_atom_site_aniso_U_12
O1 0.0434(15) 0.0449(15) 0.0287(12) 0.0080(11) -0.0041(11) -0.0018(12)
C1 0.0407(18) 0.0188(14) 0.0212(15) -0.0004(12) 0.0007(13) 0.0003(13)
C2 0.0311(16) 0.0220(15) 0.0262(16) 0.0026(12) -0.0029(13) -0.0013(13)
C3 0.0271(15) 0.0184(14) 0.0178(13) 0.0046(11) 0.0011(11) 0.0004(12)
C4 0.0272(16) 0.0196(14) 0.0206(14) 0.0060(11) 0.0023(12) -0.0006(12)
C5 0.0291(17) 0.0281(16) 0.0292(16) 0.0027(13) -0.0013(13) -0.0033(13)
C6 0.0210(16) 0.0396(19) 0.0384(18) 0.0046(15) 0.0008(13) -0.0033(14)
C7 0.0284(17) 0.0350(18) 0.0304(17) 0.0021(14) 0.0084(13) 0.0020(14)
C8 0.0315(17) 0.0273(16) 0.0237(15) 0.0007(13) 0.0028(13) 0.0004(13)
C9 0.0249(15) 0.0239(15) 0.0176(13) 0.0022(11) 0.0030(11) 0.0010(12)
C10 0.0267(15) 0.0226(15) 0.0202(14) -0.0011(12) 0.0002(12) -0.0004(12)
C11 0.0226(15) 0.0197(14) 0.0221(14) 0.0040(12) 0.0017(11) 0.0001(11)
C12 0.0280(16) 0.0169(14) 0.0218(14) 0.0042(11) 0.0014(12) 0.0018(12)
C13 0.0285(16) 0.0259(16) 0.0262(15) 0.0018(13) 0.0039(12) 0.0009(13)
C14 0.0361(18) 0.0223(15) 0.0261(15) 0.0005(12) 0.0061(13) 0.0042(13)
C15 0.047(2) 0.0309(18) 0.0277(17) -0.0053(14) -0.0015(15) -0.0018(15)
C16 0.0241(15) 0.0244(15) 0.0236(15) -0.0012(12) 0.0019(12) 0.0021(12)
C17 0.0299(17) 0.0296(16) 0.0272(16) -0.0012(13) -0.0028(13) 0.0019(13)
C18 0.0306(18) 0.049(2) 0.0345(18) 0.0013(16) -0.0058(14) 0.0035(16)
C19 0.0210(14) 0.0302(16) 0.0254(15) -0.0003(13) -0.0017(12) -0.0036(12)
C20 0.0287(17) 0.0285(17) 0.0352(17) 0.0024(14) -0.0014(14) -0.0014(13)
C21 0.0363(19) 0.0310(18) 0.047(2) 0.0051(16) -0.0076(16) -0.0035(15)
C22 0.0280(17) 0.0375(19) 0.0323(17) -0.0007(15) 0.0044(14) -0.0038(14)
C23 0.0365(19) 0.055(2) 0.0325(18) -0.0015(17) 0.0071(15) -0.0155(18)
C24 0.044(2) 0.043(2) 0.0339(18) 0.0093(16) -0.0060(16) -0.0194(17)
O2 0.0409(15) 0.0536(17) 0.0349(13) 0.0109(12) 0.0105(11) 0.0025(12)
C25 0.0378(18) 0.0209(15) 0.0291(16) 0.0014(13) 0.0065(14) -0.0043(13)
C26 0.0308(16) 0.0241(15) 0.0250(15) 0.0031(12) 0.0019(13) 0.0003(13)
C27 0.0277(15) 0.0194(14) 0.0220(14) 0.0067(11) 0.0033(12) -0.0012(12)
C28 0.0245(15) 0.0233(15) 0.0239(15) 0.0051(12) 0.0037(12) -0.0021(12)
C29 0.0290(17) 0.0290(17) 0.0317(17) 0.0028(14) 0.0021(13) 0.0010(13)
C30 0.0264(17) 0.0399(19) 0.0390(19) 0.0071(16) -0.0028(14) -0.0011(15)
C31 0.0309(18) 0.0413(19) 0.0300(17) 0.0028(15) -0.0051(14) -0.0079(15)
C32 0.0320(17) 0.0351(18) 0.0244(16) 0.0007(14) -0.0008(13) -0.0037(14)
C33 0.0285(16) 0.0272(16) 0.0211(14) 0.0033(12) 0.0036(12) -0.0025(13)
C34 0.0278(16) 0.0289(16) 0.0203(14) 0.0008(12) 0.0031(12) 0.0011(13)
C35 0.0236(15) 0.0244(15) 0.0270(15) 0.0043(12) 0.0020(12) -0.0015(12)
C36 0.0273(16) 0.0268(16) 0.0322(17) 0.0011(13) 0.0018(13) -0.0028(13)
C37 0.0341(18) 0.0254(16) 0.0291(16) -0.0006(13) 0.0000(13) -0.0071(13)
C38 0.046(2) 0.0318(18) 0.0369(19) -0.0052(15) 0.0037(16) -0.0021(16)
C39 0.0239(16) 0.0246(15) 0.0322(16) -0.0029(13) 0.0032(13) -0.0025(12)
C40 0.0304(17) 0.0355(18) 0.0319(17) -0.0023(14) 0.0053(14) -0.0037(14)
C41 0.0288(18) 0.058(2) 0.039(2) -0.0066(18) 0.0106(15) 0.0019(17)
C42 0.0225(15) 0.0297(16) 0.0272(15) -0.0017(13) 0.0050(12) 0.0010(13)
C43 0.0278(17) 0.0392(19) 0.0389(19) -0.0010(16) -0.0039(14) -0.0027(15)
C44 0.040(2) 0.050(2) 0.0347(19) 0.0024(17) -0.0040(15) 0.0085(17)
C45 0.040(2) 0.044(2) 0.039(2) 0.0122(17) 0.0085(16) 0.0120(17)
C46 0.038(2) 0.0275(17) 0.051(2) 0.0003(16) 0.0116(17) 0.0011(15)
C47 0.0302(17) 0.0293(17) 0.0352(18) -0.0011(14) 0.0025(14) -0.0003(14)
C48 0.0267(16) 0.0219(15) 0.0227(14) 0.0034(12) 0.0020(12) -0.0034(12)

loop_
_atom_type_symbol
_atom_type_description
_atom_type_scat_dispersion_real
_atom_type_scat_dispersion_imag
_atom_type_scat_source
C C 0.0033 0.0016 'International Tables Vol C Tables 4.2.6.8 and 6.1.1.4'
H H 0.0000 0.0000 'International Tables Vol C Tables 4.2.6.8 and 6.1.1.4'
O O 0.0106 0.0060 'International Tables Vol C Tables 4.2.6.8 and 6.1.1.4'

loop_
_geom_angle_atom_site_label_1
_geom_angle_atom_site_label_2
_geom_angle_atom_site_label_3
_geom_angle
_geom_angle_site_symmetry_1
_geom_angle_site_symmetry_3
_geom_angle_publ_flag
C17 O1 H1 109.5 . . ?
C2 C1 C14 118.6(3) . . ?
C2 C1 C15 120.9(3) . . ?
C14 C1 C15 120.5(3) . . ?
C1 C2 H2 118.9 . . ?
C1 C2 C3 122.3(3) . . ?
C3 C2 H2 118.9 . . ?
C2 C3 C4 121.3(3) . . ?
C2 C3 C12 118.8(3) . . ?
C12 C3 C4 120.0(3) . . ?
C5 C4 C3 123.5(3) . . ?
C5 C4 C9 118.4(3) . . ?
C9 C4 C3 118.0(3) . . ?
C4 C5 H5 119.5 . . ?
C6 C5 C4 121.0(3) . . ?
C6 C5 H5 119.5 . . ?
C5 C6 H6 119.6 . . ?
C5 C6 C7 120.9(3) . . ?
C7 C6 H6 119.6 . . ?
C6 C7 H7 120.3 . . ?
C8 C7 C6 119.4(3) . . ?
C8 C7 H7 120.3 . . ?
C7 C8 H8 119.4 . . ?
C7 C8 C9 121.1(3) . . ?
C9 C8 H8 119.4 . . ?
C4 C9 C8 119.1(3) . . ?
C4 C9 C10 120.0(3) . . ?
C8 C9 C10 120.9(3) . . ?
C9 C10 H10 118.5 . . ?
C11 C10 C9 123.1(3) . . ?
C11 C10 H10 118.5 . . ?
C10 C11 C12 118.8(3) . . ?
C10 C11 C16 121.8(3) . . ?
C12 C11 C16 119.3(3) . . ?
C3 C12 C11 120.2(3) . . ?
C13 C12 C3 117.9(3) . . ?
C13 C12 C11 121.9(3) . . ?
C12 C13 H13 119.1 . . ?
C14 C13 C12 121.7(3) . . ?
C14 C13 H13 119.1 . . ?
C1 C14 H14 119.7 . . ?
C13 C14 C1 120.7(3) . . ?
C13 C14 H14 119.7 . . ?
C1 C15 H15A 109.5 . . ?
C1 C15 H15B 109.5 . . ?
C1 C15 H15C 109.5 . . ?
H15A C15 H15B 109.5 . . ?
H15A C15 H15C 109.5 . . ?
H15B C15 H15C 109.5 . . ?
C11 C16 H16 106.9 . . ?
C11 C16 C17 113.8(2) . . ?
C17 C16 H16 106.9 . . ?
C19 C16 C11 108.9(2) . . ?
C19 C16 H16 106.9 . . ?
C19 C16 C17 113.2(3) . . ?
O1 C17 C16 109.5(3) . . ?
O1 C17 H17 109.7 . . ?
O1 C17 C18 106.6(3) . . ?
C16 C17 H17 109.7 . . ?
C18 C17 C16 111.6(3) . . ?
C18 C17 H17 109.7 . . ?
C17 C18 H18A 109.5 . . ?
C17 C18 H18B 109.5 . . ?
C17 C18 H18C 109.5 . . ?
H18A C18 H18B 109.5 . . ?
H18A C18 H18C 109.5 . . ?
H18B C18 H18C 109.5 . . ?
C20 C19 C16 120.9(3) . . ?
C20 C19 C22 118.2(3) . . ?
C22 C19 C16 120.8(3) . . ?
C19 C20 H20 119.8 . . ?
C21 C20 C19 120.4(3) . . ?
C21 C20 H20 119.8 . . ?
C20 C21 H21 119.8 . . ?
C24 C21 C20 120.5(4) . . ?
C24 C21 H21 119.8 . . ?
C19 C22 H22 119.4 . . ?
C23 C22 C19 121.2(3) . . ?
C23 C22 H22 119.4 . . ?
C22 C23 H23 120.1 . . ?
C22 C23 C24 119.7(3) . . ?
C24 C23 H23 120.1 . . ?
C21 C24 C23 119.9(3) . . ?
C21 C24 H24 120.1 . . ?
C23 C24 H24 120.1 . . ?
C40 O2 H2A 109.5 . . ?
C26 C25 C37 117.8(3) . . ?
C26 C25 C38 121.3(3) . . ?
C37 C25 C38 120.8(3) . . ?
C25 C26 H26 118.6 . . ?
C25 C26 C27 122.8(3) . . ?
C27 C26 H26 118.6 . . ?
C26 C27 C28 121.8(3) . . ?
C26 C27 C48 118.5(3) . . ?
C48 C27 C28 119.7(3) . . ?
C29 C28 C27 122.9(3) . . ?
C33 C28 C27 118.9(3) . . ?
C33 C28 C29 118.1(3) . . ?
C28 C29 H29 119.6 . . ?
C30 C29 C28 120.8(3) . . ?
C30 C29 H29 119.6 . . ?
C29 C30 H30 119.5 . . ?
C29 C30 C31 121.0(3) . . ?
C31 C30 H30 119.5 . . ?
C30 C31 H31 120.3 . . ?
C32 C31 C30 119.4(3) . . ?
C32 C31 H31 120.3 . . ?
C31 C32 H32 119.4 . . ?
C31 C32 C33 121.1(3) . . ?
C33 C32 H32 119.4 . . ?
C28 C33 C34 119.4(3) . . ?
C32 C33 C28 119.6(3) . . ?
C32 C33 C34 121.1(3) . . ?
C33 C34 H34 118.5 . . ?
C35 C34 C33 122.9(3) . . ?
C35 C34 H34 118.5 . . ?
C34 C35 C39 121.8(3) . . ?
C34 C35 C48 119.1(3) . . ?
C48 C35 C39 119.0(3) . . ?
C37 C36 H36 119.1 . . ?
C37 C36 C48 121.7(3) . . ?
C48 C36 H36 119.1 . . ?
C25 C37 H37 119.4 . . ?
C36 C37 C25 121.2(3) . . ?
C36 C37 H37 119.4 . . ?
C25 C38 H38A 109.5 . . ?
C25 C38 H38B 109.5 . . ?
C25 C38 H38C 109.5 . . ?
H38A C38 H38B 109.5 . . ?
H38A C38 H38C 109.5 . . ?
H38B C38 H38C 109.5 . . ?
C35 C39 H39 106.7 . . ?
C40 C39 C35 113.5(3) . . ?
C40 C39 H39 106.7 . . ?
C42 C39 C35 110.2(2) . . ?
C42 C39 H39 106.7 . . ?
C42 C39 C40 112.6(3) . . ?
O2 C40 C39 110.1(3) . . ?
O2 C40 H40 109.5 . . ?
O2 C40 C41 105.8(3) . . ?
C39 C40 H40 109.5 . . ?
C41 C40 C39 112.3(3) . . ?
C41 C40 H40 109.5 . . ?
C40 C41 H41A 109.5 . . ?
C40 C41 H41B 109.5 . . ?
C40 C41 H41C 109.5 . . ?
H41A C41 H41B 109.5 . . ?
H41A C41 H41C 109.5 . . ?
H41B C41 H41C 109.5 . . ?
C43 C42 C39 120.7(3) . . ?
C47 C42 C39 121.6(3) . . ?
C47 C42 C43 117.7(3) . . ?
C42 C43 H43 119.3 . . ?
C44 C43 C42 121.5(3) . . ?
C44 C43 H43 119.3 . . ?
C43 C44 H44 119.8 . . ?
C43 C44 C45 120.3(4) . . ?
C45 C44 H44 119.8 . . ?
C44 C45 H45 120.6 . . ?
C44 C45 C46 118.7(3) . . ?
C46 C45 H45 120.6 . . ?
C45 C46 H46 119.5 . . ?
C47 C46 C45 121.0(3) . . ?
C47 C46 H46 119.5 . . ?
C42 C47 H47 119.6 . . ?
C46 C47 C42 120.7(3) . . ?
C46 C47 H47 119.6 . . ?
C27 C48 C35 119.9(3) . . ?
C36 C48 C27 117.9(3) . . ?
C36 C48 C35 122.2(3) . . ?

loop_
_geom_bond_atom_site_label_1
_geom_bond_atom_site_label_2
_geom_bond_distance
_geom_bond_site_symmetry_2
_geom_bond_publ_flag
O1 H1 0.8400 . ?
O1 C17 1.433(4) . ?
C1 C2 1.377(4) . ?
C1 C14 1.396(5) . ?
C1 C15 1.506(4) . ?
C2 H2 0.9500 . ?
C2 C3 1.407(4) . ?
C3 C4 1.460(4) . ?
C3 C12 1.417(4) . ?
C4 C5 1.404(4) . ?
C4 C9 1.414(4) . ?
C5 H5 0.9500 . ?
C5 C6 1.369(5) . ?
C6 H6 0.9500 . ?
C6 C7 1.397(5) . ?
C7 H7 0.9500 . ?
C7 C8 1.367(5) . ?
C8 H8 0.9500 . ?
C8 C9 1.414(4) . ?
C9 C10 1.423(4) . ?
C10 H10 0.9500 . ?
C10 C11 1.360(4) . ?
C11 C12 1.446(4) . ?
C11 C16 1.528(4) . ?
C12 C13 1.410(4) . ?
C13 H13 0.9500 . ?
C13 C14 1.371(5) . ?
C14 H14 0.9500 . ?
C15 H15A 0.9800 . ?
C15 H15B 0.9800 . ?
C15 H15C 0.9800 . ?
C16 H16 1.0000 . ?
C16 C17 1.529(4) . ?
C16 C19 1.515(4) . ?
C17 H17 1.0000 . ?
C17 C18 1.514(5) . ?
C18 H18A 0.9800 . ?
C18 H18B 0.9800 . ?
C18 H18C 0.9800 . ?
C19 C20 1.390(5) . ?
C19 C22 1.390(4) . ?
C20 H20 0.9500 . ?
C20 C21 1.384(5) . ?
C21 H21 0.9500 . ?
C21 C24 1.373(5) . ?
C22 H22 0.9500 . ?
C22 C23 1.380(5) . ?
C23 H23 0.9500 . ?
C23 C24 1.381(6) . ?
C24 H24 0.9500 . ?
O2 H2A 0.8400 . ?
O2 C40 1.440(4) . ?
C25 C26 1.378(5) . ?
C25 C37 1.405(5) . ?
C25 C38 1.494(5) . ?
C26 H26 0.9500 . ?
C26 C27 1.405(4) . ?
C27 C28 1.450(4) . ?
C27 C48 1.423(4) . ?
C28 C29 1.413(5) . ?
C28 C33 1.411(4) . ?
C29 H29 0.9500 . ?
C29 C30 1.370(5) . ?
C30 H30 0.9500 . ?
C30 C31 1.397(5) . ?
C31 H31 0.9500 . ?
C31 C32 1.370(5) . ?
C32 H32 0.9500 . ?
C32 C33 1.407(5) . ?
C33 C34 1.432(4) . ?
C34 H34 0.9500 . ?
C34 C35 1.356(4) . ?
C35 C39 1.524(4) . ?
C35 C48 1.445(4) . ?
C36 H36 0.9500 . ?
C36 C37 1.362(5) . ?
C36 C48 1.412(4) . ?
C37 H37 0.9500 . ?
C38 H38A 0.9800 . ?
C38 H38B 0.9800 . ?
C38 H38C 0.9800 . ?
C39 H39 1.0000 . ?
C39 C40 1.524(4) . ?
C39 C42 1.519(4) . ?
C40 H40 1.0000 . ?
C40 C41 1.508(5) . ?
C41 H41A 0.9800 . ?
C41 H41B 0.9800 . ?
C41 H41C 0.9800 . ?
C42 C43 1.394(5) . ?
C42 C47 1.387(5) . ?
C43 H43 0.9500 . ?
C43 C44 1.370(5) . ?
C44 H44 0.9500 . ?
C44 C45 1.381(6) . ?
C45 H45 0.9500 . ?
C45 C46 1.383(6) . ?
C46 H46 0.9500 . ?
C46 C47 1.375(5) . ?
C47 H47 0.9500 . ?
